data_1547242
loop_
_publ_author_name
'Landman, Iris'
'Paulson, Erik'
'Rheingold, Arnold L.'
'Grotjahn, Douglas'
'Rothenberg, Gadi'

_publ_section_title
;
 Designing bifunctional alkene isomerization catalysts using predictive
 modelling
;
_journal_name_full 'Catal. Sci. Technol.'
_journal_paper_doi 10.1039/C7CY01106G
_journal_year 2017
_chemical_formula_moiety 'C23 H33 N3 P Ru, F6 P'
_chemical_formula_sum 'C23 H33 F6 N3 P2 Ru'
_chemical_formula_weight 628.53
_chemical_name_systematic
;
 ?
;
_space_group_crystal_system orthorhombic
_space_group_IT_number 61
_space_group_name_Hall '-P 2ac 2ab'
_space_group_name_H-M_alt 'P b c a'
_symmetry_space_group_name_Hall '-P 2ac 2ab'
_symmetry_space_group_name_H-M 'P b c a'
_atom_sites_solution_hydrogens geom
_audit_creation_date 2016-01-15
_audit_creation_method
;
Olex2 1.2
(compiled 2015.09.30 svn.r3233 for OlexSys, GUI svn.r5103)
;
_audit_update_record
;
2017-05-15 deposited with the CCDC.
2017-09-20 downloaded from the CCDC.
;
_cell_angle_alpha 90
_cell_angle_beta 90
_cell_angle_gamma 90
_cell_formula_units_Z 8
_cell_length_a 12.4248(13)
_cell_length_b 20.3497(15)
_cell_length_c 20.8058(15)
_cell_measurement_reflns_used 7080
_cell_measurement_temperature 100
_cell_measurement_theta_max 28.149
_cell_measurement_theta_min 2.228
_cell_volume 5260.6(8)
_computing_cell_refinement 'SAINT v8.34A (Bruker, 2013)'
_computing_data_collection 'APEX2 v2013.6-2 (Bruker, 2013)'
_computing_data_reduction 'SAINT v8.34A (Bruker, 2013)'
_computing_molecular_graphics 'Olex2 (Dolomanov et al., 2009)'
_computing_publication_material 'Olex2 (Dolomanov et al., 2009)'
_computing_structure_refinement 'XL (Sheldrick, 2008)'
_computing_structure_solution 'XM (Sheldrick, 2008)'
_diffrn_ambient_temperature 100
_diffrn_detector 'Bruker APEX-II CCD'
_diffrn_detector_area_resol_mean 8.0
_diffrn_detector_type 'CCD Area Detector'
_diffrn_measured_fraction_theta_full 1.000
_diffrn_measured_fraction_theta_max 0.998
_diffrn_measurement_device 'Kappa Four-Circle Diffractometer'
_diffrn_measurement_device_type 'Bruker APEX-II CCD'
_diffrn_measurement_method '\f and \w scans'
_diffrn_radiation_monochromator 'Double Bounce Multilayer Mirrors'
_diffrn_radiation_probe x-ray
_diffrn_radiation_type MoK\a
_diffrn_radiation_wavelength 0.71073
_diffrn_reflns_av_R_equivalents 0.0589
_diffrn_reflns_av_unetI/netI 0.0454
_diffrn_reflns_Laue_measured_fraction_full 1.000
_diffrn_reflns_Laue_measured_fraction_max 0.998
_diffrn_reflns_limit_h_max 11
_diffrn_reflns_limit_h_min -16
_diffrn_reflns_limit_k_max 27
_diffrn_reflns_limit_k_min -27
_diffrn_reflns_limit_l_max 26
_diffrn_reflns_limit_l_min -27
_diffrn_reflns_number 34675
_diffrn_reflns_point_group_measured_fraction_full 1.000
_diffrn_reflns_point_group_measured_fraction_max 0.998
_diffrn_reflns_theta_full 25.242
_diffrn_reflns_theta_max 28.380
_diffrn_reflns_theta_min 2.002
_diffrn_source_type 'Bruker TXS'
_diffrn_standards_number 0
_exptl_absorpt_coefficient_mu 0.778
_exptl_absorpt_correction_T_max 0.2627
_exptl_absorpt_correction_T_min 0.2084
_exptl_absorpt_correction_type multi-scan
_exptl_absorpt_process_details
;
SADABS-2014/5 (Bruker,2014/5) was used for absorption correction.
wR2(int) was 0.0620 before and 0.0567 after correction.
The Ratio of minimum to maximum transmission is 0.7933.
The \l/2 correction factor is 0.00150.
;
_exptl_crystal_colour yellow
_exptl_crystal_colour_primary yellow
_exptl_crystal_density_diffrn 1.587
_exptl_crystal_description block
_exptl_crystal_F_000 2560
_exptl_crystal_size_max 0.33
_exptl_crystal_size_mid 0.3
_exptl_crystal_size_min 0.26
_refine_diff_density_max 0.498
_refine_diff_density_min -0.449
_refine_diff_density_rms 0.089
_refine_ls_extinction_method none
_refine_ls_goodness_of_fit_ref 1.020
_refine_ls_hydrogen_treatment constr
_refine_ls_matrix_type full
_refine_ls_number_parameters 324
_refine_ls_number_reflns 6576
_refine_ls_number_restraints 0
_refine_ls_restrained_S_all 1.020
_refine_ls_R_factor_all 0.0491
_refine_ls_R_factor_gt 0.0307
_refine_ls_shift/su_max 0.004
_refine_ls_shift/su_mean 0.000
_refine_ls_structure_factor_coef Fsqd
_refine_ls_weighting_details 'w=1/[\s^2^(Fo^2^)+(0.0227P)^2^+3.9323P] where P=(Fo^2^+2Fc^2^)/3'
_refine_ls_weighting_scheme calc
_refine_ls_wR_factor_gt 0.0639
_refine_ls_wR_factor_ref 0.0720
_reflns_Friedel_coverage 0.000
_reflns_number_gt 5055
_reflns_number_total 6576
_reflns_threshold_expression 'I > 2\s(I)'
_cod_data_source_file c7cy01106g3.cif
_cod_data_source_block grot502
_cod_depositor_comments
;
The following automatic conversions were performed:

'_diffrn_radiation_probe' value 'X-ray' changed to 'x-ray' according
to
/home/data/users/saulius/crontab/automatic-downloads/rss-feeds/RSC/lib/dictionaries/cif_core.dic
dictionary named 'cif_core.dic' version 2.4.2 from 2011-04-26.

Automatic conversion script
Id: cif_fix_values 4973 2017-02-22 13:04:09Z antanas 
;
_cod_database_code 1547242
_shelx_space_group_comment
;
The symmetry employed for this shelxl refinement is uniquely defined
by the following loop, which should always be used as a source of
symmetry information in preference to the above space-group names.
They are only intended as comments.
;
_shelx_estimated_absorpt_t_max 0.823
_shelx_estimated_absorpt_t_min 0.783
_olex2_refinement_description
;
1. Fixed Uiso
 At 1.2 times of:
  All C(H) groups
 At 1.5 times of:
  All C(H,H,H) groups
2.a Aromatic/amide H refined with riding coordinates:
 C1(H1), C2(H2), C3(H3), C4(H4), C5(H5), C16(H16), C17(H17), C18(H18), C19(H19)
2.b Idealised Me refined as rotating group:
 C8(H8A,H8B,H8C), C9(H9A,H9B,H9C), C10(H10A,H10B,H10C), C12(H12A,H12B,H12C),
 C13(H13A,H13B,H13C), C14(H14A,H14B,H14C), C21(H21A,H21B,H21C), C23(H23A,H23B,
 H23C)
;
_shelx_shelxl_version_number 2014/7
_olex2_submission_special_instructions 'No special instructions were received'

loop_
_space_group_symop_operation_xyz
'x, y, z'
'x+1/2, -y+1/2, -z'
'-x, y+1/2, -z+1/2'
'-x+1/2, -y, z+1/2'
'-x, -y, -z'
'-x-1/2, y-1/2, z'
'x, -y-1/2, z-1/2'
'x-1/2, y, -z-1/2'

loop_
_atom_site_label
_atom_site_type_symbol
_atom_site_fract_x
_atom_site_fract_y
_atom_site_fract_z
_atom_site_U_iso_or_equiv
_atom_site_adp_type
_atom_site_occupancy
_atom_site_site_symmetry_order
_atom_site_calc_flag
_atom_site_refinement_flags_posn
Ru1 Ru 0.70951(2) 0.20161(2) 0.11732(2) 0.01012(5) Uani 1 1 d .
P1 P 0.78643(4) 0.09594(3) 0.14134(3) 0.00901(11) Uani 1 1 d .
P2 P 0.64001(5) -0.14551(3) 0.32992(3) 0.02036(14) Uani 1 1 d .
F1 F 0.66068(17) -0.22023(8) 0.31320(10) 0.0567(6) Uani 1 1 d .
F2 F 0.71086(16) -0.12475(10) 0.26957(9) 0.0552(6) Uani 1 1 d .
F3 F 0.74497(13) -0.14412(9) 0.37436(8) 0.0399(4) Uani 1 1 d .
F4 F 0.61985(15) -0.07018(8) 0.34754(10) 0.0468(5) Uani 1 1 d .
F5 F 0.53426(16) -0.14575(11) 0.28671(10) 0.0649(6) Uani 1 1 d .
F6 F 0.56963(13) -0.16659(9) 0.39045(8) 0.0388(4) Uani 1 1 d .
N1 N 0.60136(14) 0.12195(9) 0.10007(9) 0.0099(4) Uani 1 1 d .
N2 N 0.58757(14) 0.01339(8) 0.11302(9) 0.0119(4) Uani 1 1 d .
N3 N 0.64459(15) 0.21229(9) 0.20803(10) 0.0139(4) Uani 1 1 d .
C1 C 0.7497(2) 0.23947(11) 0.02308(12) 0.0195(5) Uani 1 1 d .
H1 H 0.7526 0.2130 -0.0145 0.023 Uiso 1 1 calc R
C2 C 0.6577(2) 0.27472(11) 0.04696(13) 0.0214(6) Uani 1 1 d .
H2 H 0.5886 0.2760 0.0275 0.026 Uiso 1 1 calc R
C3 C 0.6874(2) 0.30694(11) 0.10407(13) 0.0213(6) Uani 1 1 d .
H3 H 0.6416 0.3336 0.1296 0.026 Uiso 1 1 calc R
C4 C 0.79804(19) 0.29295(11) 0.11736(13) 0.0204(5) Uani 1 1 d .
H4 H 0.8386 0.3081 0.1531 0.024 Uiso 1 1 calc R
C5 C 0.83565(19) 0.25190(11) 0.06676(12) 0.0178(5) Uani 1 1 d .
H5 H 0.9068 0.2354 0.0627 0.021 Uiso 1 1 calc R
C6 C 0.65230(16) 0.06739(10) 0.11753(10) 0.0096(4) Uani 1 1 d .
C7 C 0.88290(17) 0.05838(10) 0.08257(11) 0.0124(4) Uani 1 1 d .
C8 C 0.99734(18) 0.08080(12) 0.10084(12) 0.0185(5) Uani 1 1 d .
H8A H 1.0476 0.0687 0.0665 0.028 Uiso 1 1 calc GR
H8B H 1.0191 0.0594 0.1410 0.028 Uiso 1 1 calc GR
H8C H 0.9981 0.1286 0.1067 0.028 Uiso 1 1 calc GR
C9 C 0.87719(18) -0.01682(10) 0.07926(11) 0.0163(5) Uani 1 1 d .
H9A H 0.8048 -0.0302 0.0660 0.024 Uiso 1 1 calc GR
H9B H 0.8933 -0.0353 0.1217 0.024 Uiso 1 1 calc GR
H9C H 0.9299 -0.0330 0.0480 0.024 Uiso 1 1 calc GR
C10 C 0.85508(19) 0.08606(11) 0.01618(11) 0.0164(5) Uani 1 1 d .
H10A H 0.8747 0.1327 0.0144 0.025 Uiso 1 1 calc GR
H10B H 0.7777 0.0813 0.0085 0.025 Uiso 1 1 calc GR
H10C H 0.8951 0.0619 -0.0168 0.025 Uiso 1 1 calc GR
C11 C 0.81379(17) 0.06826(11) 0.22615(11) 0.0123(4) Uani 1 1 d .
C12 C 0.87279(19) 0.00263(11) 0.23527(11) 0.0179(5) Uani 1 1 d .
H12A H 0.8838 -0.0054 0.2812 0.027 Uiso 1 1 calc GR
H12B H 0.9427 0.0044 0.2135 0.027 Uiso 1 1 calc GR
H12C H 0.8295 -0.0330 0.2169 0.027 Uiso 1 1 calc GR
C13 C 0.88160(19) 0.12372(11) 0.25607(11) 0.0181(5) Uani 1 1 d .
H13A H 0.8936 0.1144 0.3017 0.027 Uiso 1 1 calc GR
H13B H 0.8433 0.1656 0.2516 0.027 Uiso 1 1 calc GR
H13C H 0.9510 0.1265 0.2339 0.027 Uiso 1 1 calc GR
C14 C 0.70506(18) 0.06299(11) 0.26122(12) 0.0174(5) Uani 1 1 d .
H14A H 0.6668 0.0237 0.2464 0.026 Uiso 1 1 calc GR
H14B H 0.6617 0.1021 0.2520 0.026 Uiso 1 1 calc GR
H14C H 0.7175 0.0598 0.3076 0.026 Uiso 1 1 calc GR
C15 C 0.48865(17) 0.03578(10) 0.09086(11) 0.0114(4) Uani 1 1 d .
C16 C 0.39188(18) 0.00248(11) 0.08043(11) 0.0155(5) Uani 1 1 d .
H16 H 0.3858 -0.0437 0.0857 0.019 Uiso 1 1 calc R
C17 C 0.30565(18) 0.04091(12) 0.06203(11) 0.0171(5) Uani 1 1 d .
H17 H 0.2378 0.0205 0.0553 0.021 Uiso 1 1 calc R
C18 C 0.31454(18) 0.10927(12) 0.05281(12) 0.0188(5) Uani 1 1 d .
H18 H 0.2533 0.1334 0.0391 0.023 Uiso 1 1 calc R
C19 C 0.41056(18) 0.14193(11) 0.06336(11) 0.0152(5) Uani 1 1 d .
H19 H 0.4166 0.1881 0.0576 0.018 Uiso 1 1 calc R
C20 C 0.49789(17) 0.10405(10) 0.08275(10) 0.0113(4) Uani 1 1 d .
C21 C 0.61053(19) -0.05448(11) 0.12996(12) 0.0184(5) Uani 1 1 d .
H21A H 0.6816 -0.0571 0.1502 0.028 Uiso 1 1 calc GR
H21B H 0.6097 -0.0816 0.0911 0.028 Uiso 1 1 calc GR
H21C H 0.5558 -0.0704 0.1600 0.028 Uiso 1 1 calc GR
C22 C 0.61230(19) 0.23293(11) 0.25472(12) 0.0173(5) Uani 1 1 d .
C23 C 0.5710(2) 0.25905(13) 0.31520(13) 0.0286(6) Uani 1 1 d .
H23A H 0.4969 0.2438 0.3216 0.043 Uiso 1 1 calc GR
H23B H 0.5721 0.3072 0.3138 0.043 Uiso 1 1 calc GR
H23C H 0.6161 0.2437 0.3508 0.043 Uiso 1 1 calc GR

loop_
_atom_site_aniso_label
_atom_site_aniso_U_11
_atom_site_aniso_U_22
_atom_site_aniso_U_33
_atom_site_aniso_U_23
_atom_site_aniso_U_13
_atom_site_aniso_U_12
Ru1 0.00948(9) 0.00724(9) 0.01363(9) 0.00185(7) 0.00136(7) -0.00055(6)
P1 0.0074(3) 0.0088(3) 0.0109(3) 0.0002(2) 0.0002(2) -0.0002(2)
P2 0.0236(3) 0.0192(3) 0.0183(3) -0.0010(3) 0.0000(3) -0.0053(3)
F1 0.0811(15) 0.0226(9) 0.0663(14) -0.0188(9) 0.0251(12) -0.0090(9)
F2 0.0742(14) 0.0629(13) 0.0284(10) 0.0008(9) 0.0201(10) -0.0313(11)
F3 0.0246(8) 0.0523(11) 0.0429(11) -0.0016(9) -0.0072(8) 0.0028(8)
F4 0.0544(12) 0.0201(8) 0.0659(14) 0.0004(9) 0.0020(10) 0.0066(8)
F5 0.0519(12) 0.0943(17) 0.0484(13) 0.0082(12) -0.0289(10) -0.0190(12)
F6 0.0374(10) 0.0477(11) 0.0312(10) -0.0049(8) 0.0122(8) -0.0181(8)
N1 0.0090(9) 0.0096(9) 0.0112(9) 0.0008(7) 0.0009(7) -0.0005(7)
N2 0.0103(9) 0.0081(9) 0.0172(10) 0.0014(7) -0.0015(7) 0.0002(7)
N3 0.0129(9) 0.0101(9) 0.0188(11) -0.0010(8) 0.0013(8) -0.0007(7)
C1 0.0248(13) 0.0159(12) 0.0179(13) 0.0074(10) 0.0021(10) -0.0020(10)
C2 0.0192(13) 0.0170(12) 0.0281(15) 0.0138(11) -0.0022(10) -0.0013(10)
C3 0.0227(13) 0.0091(11) 0.0323(15) 0.0091(10) 0.0067(11) 0.0019(9)
C4 0.0216(12) 0.0102(11) 0.0294(14) 0.0040(10) -0.0002(11) -0.0064(9)
C5 0.0140(11) 0.0129(11) 0.0264(14) 0.0081(10) 0.0060(10) -0.0029(9)
C6 0.0085(10) 0.0099(10) 0.0102(11) 0.0006(8) 0.0019(8) 0.0015(8)
C7 0.0087(10) 0.0130(11) 0.0154(12) -0.0009(9) 0.0015(9) 0.0004(8)
C8 0.0093(11) 0.0253(13) 0.0211(13) -0.0047(10) 0.0010(9) -0.0008(9)
C9 0.0159(11) 0.0162(11) 0.0167(12) -0.0059(9) 0.0001(9) 0.0039(9)
C10 0.0192(12) 0.0165(11) 0.0134(12) -0.0017(9) 0.0037(9) 0.0023(9)
C11 0.0137(11) 0.0141(11) 0.0093(11) 0.0019(9) -0.0007(8) 0.0020(8)
C12 0.0195(12) 0.0180(12) 0.0160(12) 0.0032(10) -0.0019(10) 0.0052(10)
C13 0.0187(12) 0.0208(12) 0.0147(12) -0.0015(10) -0.0042(10) 0.0002(10)
C14 0.0182(12) 0.0175(11) 0.0164(12) 0.0050(9) 0.0054(10) 0.0018(9)
C15 0.0102(10) 0.0134(11) 0.0106(11) 0.0001(9) -0.0017(8) 0.0026(8)
C16 0.0149(11) 0.0144(11) 0.0172(12) -0.0048(9) -0.0011(9) -0.0034(9)
C17 0.0114(11) 0.0240(12) 0.0158(12) -0.0008(10) -0.0047(9) -0.0041(9)
C18 0.0121(11) 0.0240(13) 0.0203(13) 0.0032(10) -0.0061(9) 0.0029(9)
C19 0.0162(11) 0.0134(11) 0.0160(12) 0.0040(9) -0.0027(9) 0.0016(9)
C20 0.0123(11) 0.0134(10) 0.0083(11) 0.0008(9) 0.0014(8) -0.0004(8)
C21 0.0155(12) 0.0110(11) 0.0286(15) 0.0019(10) -0.0011(10) 0.0008(9)
C22 0.0175(12) 0.0121(11) 0.0224(13) 0.0010(10) 0.0026(10) -0.0022(9)
C23 0.0322(16) 0.0283(14) 0.0254(15) -0.0082(12) 0.0113(12) -0.0036(12)

loop_
_atom_type_symbol
_atom_type_description
_atom_type_scat_dispersion_real
_atom_type_scat_dispersion_imag
_atom_type_scat_source
C C 0.0033 0.0016 'International Tables Vol C Tables 4.2.6.8 and 6.1.1.4'
H H 0.0000 0.0000 'International Tables Vol C Tables 4.2.6.8 and 6.1.1.4'
F F 0.0171 0.0103 'International Tables Vol C Tables 4.2.6.8 and 6.1.1.4'
N N 0.0061 0.0033 'International Tables Vol C Tables 4.2.6.8 and 6.1.1.4'
P P 0.1023 0.0942 'International Tables Vol C Tables 4.2.6.8 and 6.1.1.4'
Ru Ru -1.2594 0.8363 'International Tables Vol C Tables 4.2.6.8 and 6.1.1.4'

loop_
_geom_angle_atom_site_label_1
_geom_angle_atom_site_label_2
_geom_angle_atom_site_label_3
_geom_angle
N1 Ru1 P1 66.82(5)
N1 Ru1 C1 105.24(8)
N1 Ru1 C2 102.64(8)
N1 Ru1 C3 130.26(8)
N1 Ru1 C4 166.80(8)
N1 Ru1 C5 137.61(8)
N3 Ru1 P1 93.41(5)
N3 Ru1 N1 89.30(7)
N3 Ru1 C1 151.73(8)
N3 Ru1 C2 115.20(9)
N3 Ru1 C3 87.87(9)
N3 Ru1 C4 96.20(9)
N3 Ru1 C5 133.08(8)
C1 Ru1 P1 114.50(7)
C1 Ru1 C2 38.61(9)
C1 Ru1 C3 64.17(10)
C2 Ru1 P1 149.90(7)
C3 Ru1 P1 162.91(7)
C3 Ru1 C2 37.62(10)
C4 Ru1 P1 124.53(7)
C4 Ru1 C1 64.96(10)
C4 Ru1 C2 64.16(9)
C4 Ru1 C3 38.50(9)
C5 Ru1 P1 103.76(6)
C5 Ru1 C1 38.60(9)
C5 Ru1 C2 64.03(9)
C5 Ru1 C3 63.95(9)
C5 Ru1 C4 38.58(9)
C6 P1 Ru1 82.30(7)
C6 P1 C7 106.01(10)
C6 P1 C11 108.82(10)
C7 P1 Ru1 118.87(7)
C7 P1 C11 111.94(10)
C11 P1 Ru1 122.26(7)
F1 P2 F2 89.54(11)
F1 P2 F3 90.67(11)
F1 P2 F4 179.35(13)
F1 P2 F5 90.39(12)
F1 P2 F6 90.22(10)
F2 P2 F3 90.03(10)
F2 P2 F4 90.76(11)
F2 P2 F5 90.68(11)
F2 P2 F6 179.66(13)
F4 P2 F3 88.75(10)
F5 P2 F3 178.73(12)
F5 P2 F4 90.18(11)
F6 P2 F3 89.73(10)
F6 P2 F4 89.48(10)
F6 P2 F5 89.57(11)
C6 N1 Ru1 106.77(13)
C6 N1 C20 107.08(17)
C20 N1 Ru1 145.89(14)
C6 N2 C15 106.25(17)
C6 N2 C21 129.24(18)
C15 N2 C21 124.45(18)
C22 N3 Ru1 164.26(18)
Ru1 C1 H1 123.6
C2 C1 Ru1 71.42(14)
C2 C1 H1 126.7
C5 C1 Ru1 70.02(13)
C5 C1 H1 126.7
C5 C1 C2 106.7(2)
Ru1 C2 H2 124.9
C1 C2 Ru1 69.97(13)
C1 C2 H2 125.8
C3 C2 Ru1 70.97(14)
C3 C2 C1 108.4(2)
C3 C2 H2 125.8
Ru1 C3 H3 124.6
C2 C3 Ru1 71.42(13)
C2 C3 H3 125.6
C2 C3 C4 108.8(2)
C4 C3 Ru1 70.05(13)
C4 C3 H3 125.6
Ru1 C4 H4 123.4
C3 C4 Ru1 71.46(13)
C3 C4 H4 126.6
C5 C4 Ru1 70.23(13)
C5 C4 C3 106.8(2)
C5 C4 H4 126.6
Ru1 C5 H5 123.7
C1 C5 Ru1 71.38(13)
C1 C5 H5 125.4
C4 C5 Ru1 71.19(13)
C4 C5 C1 109.3(2)
C4 C5 H5 125.4
N1 C6 P1 104.01(14)
N1 C6 N2 111.92(18)
N2 C6 P1 144.03(16)
C8 C7 P1 107.96(15)
C9 C7 P1 113.98(15)
C9 C7 C8 110.44(18)
C10 C7 P1 107.09(14)
C10 C7 C8 108.78(19)
C10 C7 C9 108.43(19)
C7 C8 H8A 109.5
C7 C8 H8B 109.5
C7 C8 H8C 109.5
H8A C8 H8B 109.5
H8A C8 H8C 109.5
H8B C8 H8C 109.5
C7 C9 H9A 109.5
C7 C9 H9B 109.5
C7 C9 H9C 109.5
H9A C9 H9B 109.5
H9A C9 H9C 109.5
H9B C9 H9C 109.5
C7 C10 H10A 109.5
C7 C10 H10B 109.5
C7 C10 H10C 109.5
H10A C10 H10B 109.5
H10A C10 H10C 109.5
H10B C10 H10C 109.5
C12 C11 P1 117.53(16)
C12 C11 C13 109.05(18)
C12 C11 C14 107.45(18)
C13 C11 P1 104.97(15)
C14 C11 P1 107.86(15)
C14 C11 C13 109.85(19)
C11 C12 H12A 109.5
C11 C12 H12B 109.5
C11 C12 H12C 109.5
H12A C12 H12B 109.5
H12A C12 H12C 109.5
H12B C12 H12C 109.5
C11 C13 H13A 109.5
C11 C13 H13B 109.5
C11 C13 H13C 109.5
H13A C13 H13B 109.5
H13A C13 H13C 109.5
H13B C13 H13C 109.5
C11 C14 H14A 109.5
C11 C14 H14B 109.5
C11 C14 H14C 109.5
H14A C14 H14B 109.5
H14A C14 H14C 109.5
H14B C14 H14C 109.5
N2 C15 C16 130.8(2)
N2 C15 C20 106.98(18)
C16 C15 C20 122.1(2)
C15 C16 H16 122.1
C17 C16 C15 115.9(2)
C17 C16 H16 122.1
C16 C17 H17 118.8
C16 C17 C18 122.4(2)
C18 C17 H17 118.8
C17 C18 H18 119.3
C19 C18 C17 121.4(2)
C19 C18 H18 119.3
C18 C19 H19 121.5
C18 C19 C20 116.9(2)
C20 C19 H19 121.5
N1 C20 C15 107.76(18)
N1 C20 C19 130.9(2)
C19 C20 C15 121.3(2)
N2 C21 H21A 109.5
N2 C21 H21B 109.5
N2 C21 H21C 109.5
H21A C21 H21B 109.5
H21A C21 H21C 109.5
H21B C21 H21C 109.5
N3 C22 C23 179.5(3)
C22 C23 H23A 109.5
C22 C23 H23B 109.5
C22 C23 H23C 109.5
H23A C23 H23B 109.5
H23A C23 H23C 109.5
H23B C23 H23C 109.5

loop_
_geom_bond_atom_site_label_1
_geom_bond_atom_site_label_2
_geom_bond_distance
Ru1 P1 2.4056(6)
Ru1 N1 2.1359(17)
Ru1 N3 2.064(2)
Ru1 C1 2.165(2)
Ru1 C2 2.184(2)
Ru1 C3 2.179(2)
Ru1 C4 2.160(2)
Ru1 C5 2.147(2)
P1 C6 1.833(2)
P1 C7 1.875(2)
P1 C11 1.883(2)
P2 F1 1.5809(17)
P2 F2 1.5905(18)
P2 F3 1.5988(17)
P2 F4 1.5960(17)
P2 F5 1.5921(19)
P2 F6 1.5922(17)
N1 C6 1.329(3)
N1 C20 1.384(3)
N2 C6 1.365(3)
N2 C15 1.390(3)
N2 C21 1.454(3)
N3 C22 1.132(3)
C1 H1 0.9500
C1 C2 1.438(3)
C1 C5 1.425(3)
C2 H2 0.9500
C2 C3 1.407(4)
C3 H3 0.9500
C3 C4 1.430(3)
C4 H4 0.9500
C4 C5 1.423(3)
C5 H5 0.9500
C7 C8 1.541(3)
C7 C9 1.534(3)
C7 C10 1.531(3)
C8 H8A 0.9800
C8 H8B 0.9800
C8 H8C 0.9800
C9 H9A 0.9800
C9 H9B 0.9800
C9 H9C 0.9800
C10 H10A 0.9800
C10 H10B 0.9800
C10 H10C 0.9800
C11 C12 1.535(3)
C11 C13 1.540(3)
C11 C14 1.539(3)
C12 H12A 0.9800
C12 H12B 0.9800
C12 H12C 0.9800
C13 H13A 0.9800
C13 H13B 0.9800
C13 H13C 0.9800
C14 H14A 0.9800
C14 H14B 0.9800
C14 H14C 0.9800
C15 C16 1.397(3)
C15 C20 1.404(3)
C16 H16 0.9500
C16 C17 1.381(3)
C17 H17 0.9500
C17 C18 1.409(3)
C18 H18 0.9500
C18 C19 1.383(3)
C19 H19 0.9500
C19 C20 1.391(3)
C21 H21A 0.9800
C21 H21B 0.9800
C21 H21C 0.9800
C22 C23 1.459(3)
C23 H23A 0.9800
C23 H23B 0.9800
C23 H23C 0.9800

loop_
_geom_torsion_atom_site_label_1
_geom_torsion_atom_site_label_2
_geom_torsion_atom_site_label_3
_geom_torsion_atom_site_label_4
_geom_torsion
Ru1 P1 C6 N1 2.51(13)
Ru1 P1 C6 N2 -175.0(3)
Ru1 P1 C7 C8 90.30(16)
Ru1 P1 C7 C9 -146.61(14)
Ru1 P1 C7 C10 -26.69(17)
Ru1 P1 C11 C12 -174.35(13)
Ru1 P1 C11 C13 -53.00(16)
Ru1 P1 C11 C14 64.10(16)
Ru1 N1 C6 P1 -2.93(15)
Ru1 N1 C6 N2 175.48(14)
Ru1 N1 C20 C15 -172.5(2)
Ru1 N1 C20 C19 4.4(4)
Ru1 C1 C2 C3 60.85(16)
Ru1 C1 C5 C4 -61.44(16)
Ru1 C2 C3 C4 60.32(16)
Ru1 C3 C4 C5 61.70(15)
Ru1 C4 C5 C1 61.56(16)
N2 C15 C16 C17 175.7(2)
N2 C15 C20 N1 -0.1(2)
N2 C15 C20 C19 -177.4(2)
C1 C2 C3 Ru1 -60.23(16)
C1 C2 C3 C4 0.1(3)
C2 C1 C5 Ru1 62.44(15)
C2 C1 C5 C4 1.0(3)
C2 C3 C4 Ru1 -61.17(16)
C2 C3 C4 C5 0.5(3)
C3 C4 C5 Ru1 -62.50(15)
C3 C4 C5 C1 -0.9(3)
C5 C1 C2 Ru1 -61.52(15)
C5 C1 C2 C3 -0.7(3)
C6 P1 C7 C8 -179.76(15)
C6 P1 C7 C9 -56.67(18)
C6 P1 C7 C10 63.26(16)
C6 P1 C11 C12 92.92(18)
C6 P1 C11 C13 -145.73(14)
C6 P1 C11 C14 -28.63(17)
C6 N1 C20 C15 0.2(2)
C6 N1 C20 C19 177.1(2)
C6 N2 C15 C16 -176.6(2)
C6 N2 C15 C20 -0.1(2)
C7 P1 C6 N1 -115.40(15)
C7 P1 C6 N2 67.1(3)
C7 P1 C11 C12 -23.9(2)
C7 P1 C11 C13 97.44(16)
C7 P1 C11 C14 -145.46(15)
C11 P1 C6 N1 124.04(15)
C11 P1 C6 N2 -53.4(3)
C11 P1 C7 C8 -61.25(18)
C11 P1 C7 C9 61.84(19)
C11 P1 C7 C10 -178.23(14)
C15 N2 C6 P1 177.6(2)
C15 N2 C6 N1 0.2(2)
C15 C16 C17 C18 1.4(3)
C16 C15 C20 N1 176.8(2)
C16 C15 C20 C19 -0.5(4)
C16 C17 C18 C19 -1.6(4)
C17 C18 C19 C20 0.7(4)
C18 C19 C20 N1 -176.2(2)
C18 C19 C20 C15 0.3(3)
C20 N1 C6 P1 -178.66(14)
C20 N1 C6 N2 -0.3(2)
C20 C15 C16 C17 -0.4(3)
C21 N2 C6 P1 0.2(4)
C21 N2 C6 N1 -177.1(2)
C21 N2 C15 C16 0.9(4)
C21 N2 C15 C20 177.4(2)
